data_4313012
loop_
_publ_author_name
'Lionel Dubois'
'Dao-Feng Xiang'
'Xian-Shi Tan'
'Jacques P\'ecaut'
'Peter Jones'
'St\'ephane Baudron'
'Laurent Le Pape'
'Jean-Marc Latour'
'Carole Baffert'
'Sylvie Chardon-Noblat'
'Marie-No\"elle Collomb'
'Alain Deronzier'

_publ_section_title
;
 Binuclear Manganese Compounds of Potential Biological Significance. 1.
 Syntheses and Structural, Magnetic, and Electrochemical Properties of
 Dimanganese(II) and -(II,III) Complexes of a Bridging Unsymmetrical
 Phenolate Ligand
;
_journal_name_full 'Inorganic Chemistry'
_journal_page_first 750
_journal_page_last 760
_journal_paper_doi 10.1021/ic020354m
_journal_volume 42
_journal_year 2003
_chemical_formula_sum 'C48 H44 Cl Mn2 N5 O11'
_chemical_formula_weight 1012.21
_chemical_name_systematic
;
  ?
;
_space_group_IT_number 14
_symmetry_cell_setting monoclinic
_symmetry_space_group_name_Hall '-P 2yn'
_symmetry_space_group_name_H-M 'P 1 21/n 1'
_atom_sites_solution_hydrogens geom
_atom_sites_solution_primary direct
_atom_sites_solution_secondary difmap
_audit_creation_method SHELXL-97
_cell_angle_alpha 90.00
_cell_angle_beta 95.910(12)
_cell_angle_gamma 90.00
_cell_formula_units_Z 4
_cell_length_a 11.144(6)
_cell_length_b 18.737(10)
_cell_length_c 23.949(13)
_cell_measurement_temperature 298(2)
_cell_volume 4974(5)
_computing_cell_refinement 'Bruker SMART'
_computing_data_collection 'Bruker SMART'
_computing_data_reduction 'Bruker SHELXTL'
_computing_molecular_graphics 'Bruker SHELXTL'
_computing_publication_material 'Bruker SHELXTL'
_computing_structure_refinement 'SHELXL-97 (Sheldrick, 1997)'
_computing_structure_solution 'SHELXS-97 (Sheldrick, 1990)'
_diffrn_ambient_temperature 298(2)
_diffrn_measured_fraction_theta_full 0.884
_diffrn_measured_fraction_theta_max 0.884
_diffrn_measurement_device_type 'CCD area detector'
_diffrn_measurement_method 'phi and omega scans'
_diffrn_radiation_monochromator graphite
_diffrn_radiation_source 'fine-focus sealed tube'
_diffrn_radiation_type MoK\a
_diffrn_radiation_wavelength 0.71073
_diffrn_reflns_av_R_equivalents 0.3279
_diffrn_reflns_av_sigmaI/netI 0.6553
_diffrn_reflns_limit_h_max 12
_diffrn_reflns_limit_h_min -15
_diffrn_reflns_limit_k_max 24
_diffrn_reflns_limit_k_min -25
_diffrn_reflns_limit_l_max 27
_diffrn_reflns_limit_l_min -32
_diffrn_reflns_number 32482
_diffrn_reflns_theta_full 29.55
_diffrn_reflns_theta_max 29.55
_diffrn_reflns_theta_min 1.71
_exptl_absorpt_coefficient_mu 0.623
_exptl_absorpt_correction_type none
_exptl_crystal_density_diffrn 1.352
_exptl_crystal_density_method 'not measured'
_exptl_crystal_F_000 2088
_exptl_crystal_size_max 0.04
_exptl_crystal_size_mid 0.08
_exptl_crystal_size_min 0.15
_refine_diff_density_max 0.871
_refine_diff_density_min -1.598
_refine_diff_density_rms 0.243
_refine_ls_extinction_method none
_refine_ls_goodness_of_fit_ref 0.874
_refine_ls_hydrogen_treatment mixed
_refine_ls_matrix_type full
_refine_ls_number_parameters 604
_refine_ls_number_reflns 12314
_refine_ls_number_restraints 0
_refine_ls_restrained_S_all 0.874
_refine_ls_R_factor_all 0.4166
_refine_ls_R_factor_gt 0.1097
_refine_ls_shift/su_max 4.451
_refine_ls_shift/su_mean 0.052
_refine_ls_structure_factor_coef Fsqd
_refine_ls_weighting_details 'calc w=1/[\s^2^(Fo^2^)+(0.1000P)^2^+0.0000P] where P=(Fo^2^+2Fc^2^)/3'
_refine_ls_weighting_scheme calc
_refine_ls_wR_factor_gt 0.2236
_refine_ls_wR_factor_ref 0.3235
_reflns_number_gt 2319
_reflns_number_total 12314
_reflns_threshold_expression >2sigma(I)
_cod_data_source_file ic020354m_2.cif
_cod_data_source_block 2(H2O)
_cod_depositor_comments
;
The following automatic conversions were performed:

'_symmetry_cell_setting' value 'Monoclinic' changed to 'monoclinic'
according to the built-in table from CIF Core dictionary named
'cif_core.dic' version 2.4.1 from 2010-06-29.

Automatic conversion script
Id: cif_fix_values 1646 2011-03-28 12:23:43Z adriana 
;
_cod_database_code 4313012

loop_
_symmetry_equiv_pos_as_xyz
'x, y, z'
'-x+1/2, y+1/2, -z+1/2'
'-x, -y, -z'
'x-1/2, -y-1/2, z-1/2'

loop_
_atom_site_label
_atom_site_type_symbol
_atom_site_fract_x
_atom_site_fract_y
_atom_site_fract_z
_atom_site_U_iso_or_equiv
_atom_site_adp_type
_atom_site_occupancy
_atom_site_symmetry_multiplicity
_atom_site_calc_flag
_atom_site_refinement_flags
_atom_site_disorder_assembly
_atom_site_disorder_group
Mn1 Mn 0.44902(17) 0.91711(8) 0.29082(6) 0.0502(5) Uani 1 1 d . . .
Mn2 Mn 0.66096(17) 0.85621(8) 0.20716(7) 0.0514(5) Uani 1 1 d . . .
O1 O 0.5197(7) 0.8274(3) 0.2554(2) 0.051(2) Uani 1 1 d . . .
O2 O 0.8001(8) 0.8871(4) 0.1493(3) 0.094(3) Uani 1 1 d . . .
O51 O 0.6238(8) 0.9491(4) 0.3264(3) 0.071(2) Uani 1 1 d . . .
O52 O 0.7595(7) 0.9121(4) 0.2725(3) 0.069(2) Uani 1 1 d . . .
O61 O 0.4218(8) 0.9836(4) 0.2228(3) 0.070(3) Uani 1 1 d . . .
O62 O 0.5589(9) 0.9431(4) 0.1717(3) 0.071(2) Uani 1 1 d . . .
N1 N 0.4230(9) 0.8454(5) 0.3662(3) 0.048(2) Uani 1 1 d . . .
N2 N 0.5772(9) 0.7676(4) 0.1441(3) 0.050(3) Uani 1 1 d . . .
N11 N 0.3873(9) 0.9881(6) 0.3559(4) 0.056(3) Uani 1 1 d . . .
N21 N 0.2657(9) 0.8612(5) 0.2704(4) 0.057(3) Uani 1 1 d . . .
N31 N 0.7587(8) 0.7553(5) 0.2340(4) 0.050(2) Uani 1 1 d . . .
C1 C 0.4898(10) 0.7607(6) 0.2655(5) 0.046(3) Uani 1 1 d . . .
C2 C 0.4859(11) 0.7359(6) 0.3188(5) 0.051(3) Uani 1 1 d . . .
C3 C 0.4635(12) 0.6636(7) 0.3258(5) 0.071(4) Uani 1 1 d . . .
H3 H 0.4614 0.6463 0.3621 0.085 Uiso 1 1 calc R . .
C4 C 0.4444(12) 0.6163(7) 0.2819(6) 0.067(4) Uani 1 1 d . . .
C5 C 0.4463(11) 0.6411(7) 0.2296(5) 0.065(3) Uani 1 1 d . . .
H5 H 0.4344 0.6100 0.1993 0.078 Uiso 1 1 calc R . .
C6 C 0.4660(10) 0.7132(6) 0.2208(4) 0.046(3) Uani 1 1 d . . .
C7 C 0.5046(12) 0.7849(6) 0.3670(4) 0.068(4) Uani 1 1 d . . .
H7A H 0.4974 0.7578 0.4010 0.081 Uiso 1 1 calc R . .
H7B H 0.5865 0.8030 0.3691 0.081 Uiso 1 1 calc R . .
C8 C 0.4596(11) 0.7412(6) 0.1621(5) 0.060(3) Uani 1 1 d . . .
H8A H 0.4018 0.7800 0.1584 0.072 Uiso 1 1 calc R . .
H8B H 0.4292 0.7036 0.1366 0.072 Uiso 1 1 calc R . .
C9 C 0.4298(15) 0.5350(6) 0.2911(6) 0.115(6) Uani 1 1 d . . .
H9A H 0.4168 0.5115 0.2553 0.172 Uiso 1 1 calc R . .
H9B H 0.3619 0.5267 0.3119 0.172 Uiso 1 1 calc R . .
H9C H 0.5015 0.5165 0.3117 0.172 Uiso 1 1 calc R . .
C11 C 0.4507(12) 0.8895(6) 0.4143(5) 0.067(4) Uani 1 1 d . . .
H11A H 0.5377 0.8929 0.4221 0.080 Uiso 1 1 calc R . .
H11B H 0.4199 0.8669 0.4464 0.080 Uiso 1 1 calc R . .
C12 C 0.3992(11) 0.9635(7) 0.4078(6) 0.061(4) Uani 1 1 d . . .
C13 C 0.3702(12) 1.0002(9) 0.4530(6) 0.079(4) Uani 1 1 d . . .
H13 H 0.3746 0.9788 0.4881 0.095 Uiso 1 1 calc R . .
C14 C 0.3341(12) 1.0696(10) 0.4457(7) 0.090(5) Uani 1 1 d . . .
H14 H 0.3161 1.0969 0.4762 0.107 Uiso 1 1 calc R . .
C15 C 0.3248(12) 1.0985(7) 0.3920(7) 0.089(5) Uani 1 1 d . . .
H15 H 0.3006 1.1455 0.3854 0.106 Uiso 1 1 calc R . .
C16 C 0.3530(12) 1.0548(8) 0.3488(5) 0.073(4) Uani 1 1 d . . .
H16 H 0.3473 1.0736 0.3127 0.088 Uiso 1 1 calc R . .
C21 C 0.2980(12) 0.8189(6) 0.3640(5) 0.065(4) Uani 1 1 d . . .
H21A H 0.2977 0.7730 0.3827 0.077 Uiso 1 1 calc R . .
H21B H 0.2506 0.8519 0.3840 0.077 Uiso 1 1 calc R . .
C22 C 0.2420(12) 0.8113(8) 0.3060(6) 0.064(4) Uani 1 1 d . . .
C23 C 0.1606(16) 0.7576(9) 0.2927(7) 0.096(5) Uani 1 1 d . . .
H23 H 0.1398 0.7258 0.3199 0.115 Uiso 1 1 calc R . .
C24 C 0.1131(16) 0.7523(9) 0.2407(10) 0.117(6) Uani 1 1 d . . .
H24 H 0.0638 0.7136 0.2301 0.140 Uiso 1 1 calc R . .
C25 C 0.1347(15) 0.8037(11) 0.2008(7) 0.103(5) Uani 1 1 d . . .
H25 H 0.0971 0.8018 0.1643 0.124 Uiso 1 1 calc R . .
C26 C 0.2150(14) 0.8577(8) 0.2183(6) 0.077(4) Uani 1 1 d . . .
H26 H 0.2334 0.8923 0.1926 0.093 Uiso 1 1 calc R . .
C31 C 0.6657(13) 0.7086(6) 0.1456(5) 0.072(4) Uani 1 1 d . . .
H31A H 0.7239 0.7188 0.1192 0.086 Uiso 1 1 calc R . .
H31B H 0.6241 0.6649 0.1336 0.086 Uiso 1 1 calc R . .
C32 C 0.7328(11) 0.6971(7) 0.2039(5) 0.059(3) Uani 1 1 d . . .
C33 C 0.7622(16) 0.6302(7) 0.2237(7) 0.105(6) Uani 1 1 d . . .
H33 H 0.7415 0.5897 0.2024 0.126 Uiso 1 1 calc R . .
C34 C 0.8255(17) 0.6249(9) 0.2781(8) 0.119(7) Uani 1 1 d . . .
H34 H 0.8484 0.5803 0.2925 0.143 Uiso 1 1 calc R . .
C35 C 0.8519(14) 0.6822(9) 0.3082(6) 0.086(5) Uani 1 1 d . . .
H35 H 0.8916 0.6790 0.3442 0.104 Uiso 1 1 calc R . .
C36 C 0.8195(13) 0.7461(7) 0.2850(5) 0.072(4) Uani 1 1 d . . .
H36 H 0.8408 0.7867 0.3060 0.086 Uiso 1 1 calc R . .
C41 C 0.5587(11) 0.8025(6) 0.0879(4) 0.062(3) Uani 1 1 d . . .
H41A H 0.6373 0.8148 0.0767 0.075 Uiso 1 1 calc R . .
H41B H 0.5153 0.8468 0.0919 0.075 Uiso 1 1 calc R . .
C42 C 0.4911(14) 0.7599(6) 0.0402(4) 0.060(4) Uani 1 1 d . . .
C43 C 0.3677(15) 0.7660(7) 0.0259(5) 0.081(4) Uani 1 1 d . . .
H43 H 0.3209 0.7951 0.0464 0.098 Uiso 1 1 calc R . .
C44 C 0.3172(15) 0.7285(9) -0.0190(6) 0.102(6) Uani 1 1 d . . .
H44 H 0.2340 0.7315 -0.0276 0.122 Uiso 1 1 calc R . .
C45 C 0.380(2) 0.6874(8) -0.0516(6) 0.100(6) Uani 1 1 d . . .
H45 H 0.3400 0.6641 -0.0825 0.120 Uiso 1 1 calc R . .
C46 C 0.505(2) 0.6795(8) -0.0391(6) 0.100(6) Uani 1 1 d . . .
H46 H 0.5494 0.6505 -0.0608 0.120 Uiso 1 1 calc R . .
C47 C 0.5587(13) 0.7161(6) 0.0059(5) 0.075(4) Uani 1 1 d . . .
H47 H 0.6417 0.7124 0.0146 0.090 Uiso 1 1 calc R . .
C51 C 0.7325(14) 0.9406(6) 0.3155(5) 0.055(3) Uani 1 1 d . . .
C52 C 0.8288(12) 0.9710(6) 0.3555(5) 0.054(3) Uani 1 1 d . . .
C53 C 0.7993(12) 1.0074(6) 0.4028(6) 0.071(4) Uani 1 1 d . . .
H53 H 0.7192 1.0116 0.4100 0.085 Uiso 1 1 calc R . .
C54 C 0.8878(18) 1.0362(7) 0.4380(6) 0.089(5) Uani 1 1 d . . .
H54 H 0.8687 1.0622 0.4690 0.106 Uiso 1 1 calc R . .
C55 C 1.0035(18) 1.0277(8) 0.4287(7) 0.096(5) Uani 1 1 d . . .
H55 H 1.0635 1.0467 0.4543 0.116 Uiso 1 1 calc R . .
C56 C 1.0358(14) 0.9924(7) 0.3831(7) 0.087(5) Uani 1 1 d . . .
H56 H 1.1162 0.9893 0.3761 0.104 Uiso 1 1 calc R . .
C57 C 0.9487(12) 0.9622(6) 0.3484(5) 0.067(4) Uani 1 1 d . . .
H57 H 0.9698 0.9346 0.3187 0.080 Uiso 1 1 calc R . .
C61 C 0.4711(12) 0.9837(6) 0.1780(5) 0.053(3) Uani 1 1 d . . .
C62 C 0.4299(13) 1.0292(6) 0.1313(5) 0.059(4) Uani 1 1 d . . .
C63 C 0.4880(17) 1.0351(7) 0.0847(6) 0.123(7) Uani 1 1 d . . .
H63 H 0.5578 1.0087 0.0819 0.147 Uiso 1 1 calc R . .
C64 C 0.446(2) 1.0790(11) 0.0419(7) 0.179(11) Uani 1 1 d . . .
H64 H 0.4887 1.0839 0.0108 0.215 Uiso 1 1 calc R . .
C65 C 0.340(2) 1.1163(9) 0.0446(7) 0.135(7) Uani 1 1 d . . .
H65 H 0.3085 1.1442 0.0145 0.161 Uiso 1 1 calc R . .
C66 C 0.2861(17) 1.1116(8) 0.0901(7) 0.133(8) Uani 1 1 d . . .
H66 H 0.2159 1.1378 0.0925 0.159 Uiso 1 1 calc R . .
C67 C 0.3288(16) 1.0698(7) 0.1341(6) 0.102(6) Uani 1 1 d . . .
H67 H 0.2888 1.0687 0.1663 0.122 Uiso 1 1 calc R . .
Cl Cl 0.4435(6) 0.7404(4) 0.5435(2) 0.179(3) Uani 1 1 d . . .
O11 O 0.5523(15) 0.7539(10) 0.5416(7) 0.235(9) Uani 1 1 d . . .
O12 O 0.377(2) 0.768(3) 0.5106(12) 0.66(4) Uani 1 1 d . . .
O13 O 0.4185(15) 0.7107(12) 0.5840(7) 0.290(12) Uani 1 1 d . . .
O14 O 0.530(6) 0.617(4) 0.509(2) 1.23(10) Uani 1 1 d . . .
O21 O 0.820(3) 1.0152(19) 0.0915(14) 0.260(18) Uani 0.50 1 d P . .

loop_
_atom_site_aniso_label
_atom_site_aniso_U_11
_atom_site_aniso_U_22
_atom_site_aniso_U_33
_atom_site_aniso_U_23
_atom_site_aniso_U_13
_atom_site_aniso_U_12
Mn1 0.0346(13) 0.0597(11) 0.0568(10) 0.0001(9) 0.0073(8) 0.0005(10)
Mn2 0.0333(13) 0.0562(11) 0.0655(11) -0.0044(9) 0.0093(9) -0.0003(10)
O1 0.057(6) 0.047(4) 0.053(4) 0.001(3) 0.020(4) -0.003(4)
O2 0.069(8) 0.122(7) 0.096(6) -0.017(5) 0.037(5) -0.018(6)
O51 0.028(6) 0.090(6) 0.095(6) -0.026(5) 0.002(5) -0.009(5)
O52 0.033(6) 0.088(6) 0.086(6) -0.043(5) 0.008(4) -0.019(5)
O61 0.071(8) 0.072(5) 0.070(6) 0.013(4) 0.021(5) 0.002(5)
O62 0.062(8) 0.069(6) 0.083(6) 0.018(4) 0.010(5) -0.003(5)
N1 0.026(7) 0.052(6) 0.065(6) -0.008(5) 0.008(5) 0.001(5)
N2 0.039(8) 0.049(6) 0.062(6) -0.009(5) 0.002(5) -0.006(5)
N11 0.033(7) 0.069(7) 0.066(7) -0.008(6) 0.008(5) 0.012(6)
N21 0.028(7) 0.085(7) 0.057(6) 0.005(6) -0.003(5) 0.011(6)
N31 0.018(6) 0.060(6) 0.074(7) -0.003(5) 0.006(5) 0.011(5)
C1 0.028(8) 0.040(7) 0.070(8) 0.005(7) 0.001(6) 0.003(6)
C2 0.046(9) 0.062(8) 0.047(7) 0.000(7) 0.007(6) -0.013(7)
C3 0.064(11) 0.078(10) 0.071(9) 0.018(8) 0.011(7) -0.014(8)
C4 0.060(11) 0.063(9) 0.081(10) 0.014(8) 0.020(8) -0.001(7)
C5 0.038(9) 0.071(9) 0.088(10) -0.013(8) 0.013(7) -0.016(7)
C6 0.019(8) 0.062(8) 0.056(8) 0.011(7) 0.003(5) -0.010(6)
C7 0.072(12) 0.084(9) 0.050(7) 0.015(7) 0.016(7) -0.034(9)
C8 0.026(9) 0.068(8) 0.087(9) -0.005(7) 0.002(6) -0.004(7)
C9 0.139(19) 0.082(11) 0.126(12) 0.018(9) 0.030(11) -0.030(10)
C11 0.047(10) 0.094(10) 0.060(8) 0.000(7) 0.012(6) 0.002(8)
C12 0.028(9) 0.089(10) 0.065(9) -0.032(8) 0.006(6) -0.009(7)
C13 0.039(11) 0.114(12) 0.084(10) -0.026(9) -0.003(7) 0.010(9)
C14 0.020(9) 0.151(16) 0.096(12) -0.057(11) -0.005(7) 0.000(10)
C15 0.039(11) 0.092(11) 0.130(13) -0.031(11) -0.012(9) -0.008(8)
C16 0.045(11) 0.078(10) 0.097(10) -0.041(9) 0.007(8) -0.010(8)
C21 0.052(11) 0.079(9) 0.065(8) 0.005(7) 0.016(7) 0.001(8)
C22 0.024(9) 0.088(10) 0.081(10) -0.011(9) 0.020(7) -0.003(8)
C23 0.064(14) 0.136(15) 0.088(12) -0.011(10) 0.005(9) -0.016(11)
C24 0.050(13) 0.120(15) 0.18(2) -0.022(15) 0.017(13) -0.035(11)
C25 0.035(13) 0.155(16) 0.115(14) -0.032(13) -0.015(9) 0.014(11)
C26 0.053(12) 0.100(11) 0.079(11) 0.004(9) 0.009(8) 0.023(10)
C31 0.081(13) 0.047(8) 0.093(10) -0.023(7) 0.032(9) -0.012(8)
C32 0.044(10) 0.065(9) 0.065(8) -0.012(7) -0.004(6) 0.021(7)
C33 0.122(17) 0.034(9) 0.159(16) -0.021(9) 0.017(12) 0.020(9)
C34 0.125(19) 0.108(15) 0.118(15) 0.039(12) -0.021(13) 0.017(12)
C35 0.076(13) 0.082(11) 0.097(11) -0.021(10) -0.011(8) 0.012(10)
C36 0.072(13) 0.062(9) 0.078(10) -0.009(7) -0.010(8) -0.007(8)
C41 0.057(10) 0.074(8) 0.058(8) 0.005(7) 0.016(6) -0.013(7)
C42 0.073(12) 0.068(8) 0.036(7) -0.005(6) -0.006(7) -0.009(8)
C43 0.059(13) 0.108(11) 0.077(10) -0.001(8) 0.007(8) 0.016(10)
C44 0.072(14) 0.163(15) 0.064(10) -0.011(10) -0.024(9) -0.052(12)
C45 0.16(2) 0.085(11) 0.060(10) -0.019(8) 0.016(12) -0.008(13)
C46 0.126(19) 0.098(12) 0.073(11) -0.013(9) -0.004(11) 0.007(13)
C47 0.070(12) 0.085(9) 0.069(9) -0.014(7) 0.005(8) 0.010(8)
C51 0.049(11) 0.043(7) 0.068(9) 0.009(6) -0.017(8) -0.014(7)
C52 0.048(11) 0.046(7) 0.065(8) 0.007(6) -0.011(7) -0.010(7)
C53 0.037(10) 0.077(9) 0.092(10) 0.013(8) -0.020(8) -0.024(8)
C54 0.084(16) 0.086(11) 0.093(11) 0.001(8) 0.001(11) -0.020(12)
C55 0.082(16) 0.108(13) 0.089(12) 0.025(10) -0.039(11) -0.039(12)
C56 0.050(12) 0.099(11) 0.107(12) 0.026(9) -0.017(10) -0.015(9)
C57 0.017(9) 0.083(9) 0.096(10) -0.002(7) -0.010(7) -0.013(8)
C61 0.032(9) 0.039(7) 0.087(10) 0.003(7) -0.004(7) -0.004(7)
C62 0.076(12) 0.044(7) 0.058(8) 0.017(6) 0.016(7) 0.008(7)
C63 0.162(19) 0.127(12) 0.093(11) 0.062(10) 0.079(12) 0.063(12)
C64 0.27(3) 0.185(19) 0.097(13) 0.084(13) 0.108(16) 0.081(19)
C65 0.14(2) 0.158(16) 0.108(14) 0.035(12) 0.026(13) 0.075(15)
C66 0.15(2) 0.153(15) 0.102(12) 0.054(12) 0.054(13) 0.089(14)
C67 0.117(16) 0.086(10) 0.110(12) 0.050(9) 0.041(10) 0.050(11)
Cl 0.081(5) 0.341(8) 0.109(4) 0.093(5) -0.016(3) -0.089(5)
O11 0.070(13) 0.38(2) 0.268(18) -0.099(16) 0.059(12) -0.077(15)
O12 0.20(3) 1.35(11) 0.39(3) 0.63(6) -0.11(2) -0.20(4)
O13 0.120(15) 0.51(3) 0.249(17) 0.27(2) 0.069(13) 0.048(16)
O14 0.97(15) 2.0(2) 0.80(10) -0.99(13) 0.44(10) -1.00(16)
O21 0.07(2) 0.36(4) 0.34(4) 0.23(3) 0.00(2) -0.07(3)

loop_
_atom_type_symbol
_atom_type_description
_atom_type_scat_dispersion_real
_atom_type_scat_dispersion_imag
_atom_type_scat_source
C C 0.0033 0.0016 'International Tables Vol C Tables 4.2.6.8 and 6.1.1.4'
H H 0.0000 0.0000 'International Tables Vol C Tables 4.2.6.8 and 6.1.1.4'
N N 0.0061 0.0033 'International Tables Vol C Tables 4.2.6.8 and 6.1.1.4'
O O 0.0106 0.0060 'International Tables Vol C Tables 4.2.6.8 and 6.1.1.4'
Cl Cl 0.1484 0.1585 'International Tables Vol C Tables 4.2.6.8 and 6.1.1.4'
Mn Mn 0.3368 0.7283 'International Tables Vol C Tables 4.2.6.8 and 6.1.1.4'

loop_
_geom_angle_atom_site_label_1
_geom_angle_atom_site_label_2
_geom_angle_atom_site_label_3
_geom_angle
_geom_angle_site_symmetry_1
_geom_angle_site_symmetry_3
_geom_angle_publ_flag
O61 Mn1 O1 101.4(3) . . ?
O61 Mn1 O51 101.6(3) . . ?
O1 Mn1 O51 91.2(3) . . ?
O61 Mn1 N11 99.4(4) . . ?
O1 Mn1 N11 159.1(3) . . ?
O51 Mn1 N11 83.5(3) . . ?
O61 Mn1 N1 164.2(4) . . ?
O1 Mn1 N1 86.1(3) . . ?
O51 Mn1 N1 92.0(3) . . ?
N11 Mn1 N1 74.0(4) . . ?
O61 Mn1 N21 93.0(4) . . ?
O1 Mn1 N21 84.9(3) . . ?
O51 Mn1 N21 165.4(4) . . ?
N11 Mn1 N21 95.2(3) . . ?
N1 Mn1 N21 73.7(4) . . ?
O52 Mn2 O62 97.7(3) . . ?
O52 Mn2 O1 94.7(3) . . ?
O62 Mn2 O1 90.9(3) . . ?
O52 Mn2 N31 90.3(4) . . ?
O62 Mn2 N31 171.9(4) . . ?
O1 Mn2 N31 89.7(3) . . ?
O52 Mn2 O2 89.5(3) . . ?
O62 Mn2 O2 86.0(3) . . ?
O1 Mn2 O2 175.1(3) . . ?
N31 Mn2 O2 92.8(3) . . ?
O52 Mn2 N2 165.2(3) . . ?
O62 Mn2 N2 97.1(3) . . ?
O1 Mn2 N2 84.4(3) . . ?
N31 Mn2 N2 74.9(4) . . ?
O2 Mn2 N2 92.2(3) . . ?
C1 O1 Mn1 125.2(6) . . ?
C1 O1 Mn2 123.8(6) . . ?
Mn1 O1 Mn2 110.6(3) . . ?
C51 O51 Mn1 137.0(8) . . ?
C51 O52 Mn2 133.6(8) . . ?
C61 O61 Mn1 129.7(8) . . ?
C61 O62 Mn2 144.0(8) . . ?
C11 N1 C7 111.0(10) . . ?
C11 N1 C21 110.5(9) . . ?
C7 N1 C21 109.1(9) . . ?
C11 N1 Mn1 105.2(6) . . ?
C7 N1 Mn1 109.7(6) . . ?
C21 N1 Mn1 111.3(7) . . ?
C31 N2 C41 112.2(8) . . ?
C31 N2 C8 110.2(8) . . ?
C41 N2 C8 111.0(9) . . ?
C31 N2 Mn2 106.9(7) . . ?
C41 N2 Mn2 106.1(6) . . ?
C8 N2 Mn2 110.2(6) . . ?
C16 N11 C12 117.0(11) . . ?
C16 N11 Mn1 126.1(9) . . ?
C12 N11 Mn1 116.4(8) . . ?
C22 N21 C26 119.1(12) . . ?
C22 N21 Mn1 114.8(9) . . ?
C26 N21 Mn1 120.6(10) . . ?
C32 N31 C36 116.8(10) . . ?
C32 N31 Mn2 117.8(8) . . ?
C36 N31 Mn2 123.6(9) . . ?
O1 C1 C2 121.8(10) . . ?
O1 C1 C6 119.5(10) . . ?
C2 C1 C6 118.7(10) . . ?
C1 C2 C3 118.0(10) . . ?
C1 C2 C7 120.4(10) . . ?
C3 C2 C7 121.6(11) . . ?
C4 C3 C2 123.4(11) . . ?
C5 C4 C3 118.5(11) . . ?
C5 C4 C9 119.1(13) . . ?
C3 C4 C9 122.3(12) . . ?
C4 C5 C6 119.9(11) . . ?
C5 C6 C1 121.5(10) . . ?
C5 C6 C8 119.5(11) . . ?
C1 C6 C8 119.0(10) . . ?
N1 C7 C2 116.0(10) . . ?
C6 C8 N2 115.2(9) . . ?
N1 C11 C12 113.7(10) . . ?
N11 C12 C13 124.6(13) . . ?
N11 C12 C11 114.9(11) . . ?
C13 C12 C11 120.5(13) . . ?
C12 C13 C14 118.4(14) . . ?
C13 C14 C15 118.7(14) . . ?
C16 C15 C14 117.5(14) . . ?
N11 C16 C15 123.6(13) . . ?
C22 C21 N1 112.0(10) . . ?
N21 C22 C23 123.1(14) . . ?
N21 C22 C21 116.8(13) . . ?
C23 C22 C21 119.8(14) . . ?
C24 C23 C22 118.1(16) . . ?
C23 C24 C25 121.3(18) . . ?
C26 C25 C24 116.6(16) . . ?
N21 C26 C25 121.5(14) . . ?
N2 C31 C32 112.9(9) . . ?
N31 C32 C33 122.3(12) . . ?
N31 C32 C31 116.2(11) . . ?
C33 C32 C31 121.5(13) . . ?
C32 C33 C34 117.4(13) . . ?
C35 C34 C33 120.7(15) . . ?
C34 C35 C36 117.7(14) . . ?
N31 C36 C35 125.0(12) . . ?
N2 C41 C42 117.3(8) . . ?
C43 C42 C47 118.2(11) . . ?
C43 C42 C41 122.9(12) . . ?
C47 C42 C41 118.7(13) . . ?
C44 C43 C42 118.3(13) . . ?
C45 C44 C43 124.1(17) . . ?
C44 C45 C46 119.9(16) . . ?
C47 C46 C45 117.6(16) . . ?
C46 C47 C42 121.9(15) . . ?
O52 C51 O51 123.2(12) . . ?
O52 C51 C52 119.2(14) . . ?
O51 C51 C52 117.5(12) . . ?
C57 C52 C53 118.3(12) . . ?
C57 C52 C51 121.7(13) . . ?
C53 C52 C51 120.0(13) . . ?
C54 C53 C52 119.3(15) . . ?
C55 C54 C53 120.3(16) . . ?
C54 C55 C56 122.1(15) . . ?
C57 C56 C55 118.0(16) . . ?
C56 C57 C52 121.8(14) . . ?
O61 C61 O62 121.0(11) . . ?
O61 C61 C62 122.1(13) . . ?
O62 C61 C62 117.0(12) . . ?
C63 C62 C67 117.5(12) . . ?
C63 C62 C61 123.2(14) . . ?
C67 C62 C61 119.3(12) . . ?
C62 C63 C64 121.0(16) . . ?
C63 C64 C65 120.1(15) . . ?
C66 C65 C64 118.6(17) . . ?
C65 C66 C67 122.0(17) . . ?
C66 C67 C62 120.5(13) . . ?
O12 Cl O13 126.1(17) . . ?
O12 Cl O11 116.5(16) . . ?
O13 Cl O11 116.2(13) . . ?

loop_
_geom_bond_atom_site_label_1
_geom_bond_atom_site_label_2
_geom_bond_distance
_geom_bond_site_symmetry_2
_geom_bond_publ_flag
Mn1 O61 2.049(7) . ?
Mn1 O1 2.074(6) . ?
Mn1 O51 2.130(9) . ?
Mn1 N11 2.211(9) . ?
Mn1 N1 2.293(8) . ?
Mn1 N21 2.304(10) . ?
Mn2 O52 2.097(8) . ?
Mn2 O62 2.113(9) . ?
Mn2 O1 2.116(7) . ?
Mn2 N31 2.243(9) . ?
Mn2 O2 2.259(8) . ?
Mn2 N2 2.370(8) . ?
O1 C1 1.324(10) . ?
O51 C51 1.275(15) . ?
O52 C51 1.225(13) . ?
O61 C61 1.255(12) . ?
O62 C61 1.261(13) . ?
N1 C11 1.425(12) . ?
N1 C7 1.451(13) . ?
N1 C21 1.474(14) . ?
N2 C31 1.480(13) . ?
N2 C41 1.493(11) . ?
N2 C8 1.505(13) . ?
N11 C16 1.312(13) . ?
N11 C12 1.320(13) . ?
N21 C22 1.309(13) . ?
N21 C26 1.317(14) . ?
N31 C32 1.323(13) . ?
N31 C36 1.344(13) . ?
C1 C2 1.362(12) . ?
C1 C6 1.397(13) . ?
C2 C3 1.391(13) . ?
C2 C7 1.474(13) . ?
C3 C4 1.375(14) . ?
C4 C5 1.336(14) . ?
C4 C9 1.550(15) . ?
C5 C6 1.389(13) . ?
C6 C8 1.493(13) . ?
C11 C12 1.502(15) . ?
C12 C13 1.350(14) . ?
C13 C14 1.366(17) . ?
C14 C15 1.389(17) . ?
C15 C16 1.382(15) . ?
C21 C22 1.470(15) . ?
C22 C23 1.370(18) . ?
C23 C24 1.304(19) . ?
C24 C25 1.395(19) . ?
C25 C26 1.387(19) . ?
C31 C32 1.530(15) . ?
C32 C33 1.369(15) . ?
C33 C34 1.419(19) . ?
C34 C35 1.308(17) . ?
C35 C36 1.353(15) . ?
C41 C42 1.525(14) . ?
C42 C43 1.387(17) . ?
C42 C47 1.430(16) . ?
C43 C44 1.357(17) . ?
C44 C45 1.343(18) . ?
C45 C46 1.40(2) . ?
C46 C47 1.364(16) . ?
C51 C52 1.477(16) . ?
C52 C57 1.374(16) . ?
C52 C53 1.391(15) . ?
C53 C54 1.343(17) . ?
C54 C55 1.34(2) . ?
C55 C56 1.358(18) . ?
C56 C57 1.336(16) . ?
C61 C62 1.442(15) . ?
C62 C63 1.351(15) . ?
C62 C67 1.367(17) . ?
C63 C64 1.359(19) . ?
C64 C65 1.37(2) . ?
C65 C66 1.302(18) . ?
C66 C67 1.360(17) . ?
Cl O12 1.14(2) . ?
Cl O13 1.175(11) . ?
Cl O11 1.244(15) . ?
